data_2310713
loop_
_publ_author_name
'Weirich, T. E.'

_publ_section_title
;
 First-principles calculations as a tool for structure validation in
 electron crystallography
;
_journal_issue 1
_journal_name_full 'Acta Crystallographica Section A'
_journal_page_first 75
_journal_page_last 81
_journal_paper_doi 10.1107/S0108767303025042
_journal_volume 60
_journal_year 2004
_chemical_formula_sum 'Se3 Ti8'
_chemical_name_systematic 'Ti8 Se3'
_space_group_IT_number 12
_symmetry_space_group_name_Hall '-C 2y'
_symmetry_space_group_name_H-M 'C 1 2/m 1'
_cell_angle_alpha 90
_cell_angle_beta 122.7
_cell_angle_gamma 90
_cell_formula_units_Z 8
_cell_length_a 25.56
_cell_length_b 3.44
_cell_length_c 19.7
_cell_volume 1457.623
_citation_journal_id_ASTM ACACEQ
_cod_data_source_file Weirich_ACACEQ_2004_1198.cif
_cod_data_source_block Se3Ti8
_cod_database_code 2310713

loop_
_symmetry_equiv_pos_as_xyz
x,y,z
-x,y,-z
-x,-y,-z
x,-y,z
x+1/2,y+1/2,z
-x+1/2,y+1/2,-z
-x+1/2,-y+1/2,-z
x+1/2,-y+1/2,z

loop_
_atom_site_label
_atom_site_type_symbol
_atom_site_fract_x
_atom_site_fract_y
_atom_site_fract_z
_atom_site_occupancy
_atom_site_U_iso_or_equiv
Ti9 Ti 0.2975 0 0.5357 1 0.0
Ti16 Ti 0.8733 0 0.0668 1 0.0
Ti6 Ti 0.1968 0 0.753 1 0.0
Se3 Se 0.3675 0 0.4691 1 0.0
Ti1 Ti 0.0468 0 0.718 1 0.0
Ti14 Ti 0.6511 0 0.1974 1 0.0
Ti11 Ti 0.4892 0 0.084 1 0.0
Se1 Se 0.0701 0 0.1907 1 0.0
Ti15 Ti 0.7376 0 0.0426 1 0.0
Ti2 Ti 0.066 0 0.0543 1 0.0
Ti5 Ti 0.1682 0 0.3404 1 0.0
Ti12 Ti 0.5121 0 0.426 1 0.0
Ti7 Ti 0.2086 0 0.1291 1 0.0
Ti10 Ti 0.3338 0 0.1541 1 0.0
Ti8 Ti 0.224 0 0.6042 1 0.0
Ti4 Ti 0.0951 0 0.4135 1 0.0
Ti3 Ti 0.0752 0 0.568 1 0.0
Se2 Se 0.2421 0 0.2807 1 0.0
Se6 Se 0.6304 0 0.0349 1 0.0
Ti13 Ti 0.5611 0 0.2856 1 0.0
Se4 Se 0.393 0 0.3162 1 0.0
Se5 Se 0.4449 0 0.1757 1 0.0
